data_7058382
loop_
_publ_author_name
'Xu, Lei'
'Zhang, Anyun'
'Pu, Ning'
'Lu, Yanchao'
'Yang, Hua'
'Liu, Ziyang'
'Ji, Yanqin'

_publ_section_title
;
 Unusual complexation behaviors of R-BTPs with water molecule and Pd(ii)
 caused by electronic modulation of substituents on BTP backbone: new
 insights into palladium separation under the framework of minor
 actinides&#x2019; partitioning
;
_journal_issue 23
_journal_name_full 'New Journal of Chemistry'
_journal_page_first 9052
_journal_paper_doi 10.1039/C9NJ00343F
_journal_volume 43
_journal_year 2019
_chemical_formula_moiety 'C15 H15 N7, 6(H2 O)'
_chemical_formula_sum 'C15 H27 N7 O6'
_chemical_formula_weight 401.44
_chemical_name_systematic c1-BTP
_chemical_properties_physical Heat-sensitive
_space_group_crystal_system monoclinic
_space_group_IT_number 14
_space_group_name_Hall '-P 2ybc'
_space_group_name_H-M_alt 'P 1 21/c 1'
_symmetry_space_group_name_Hall '-P 2ybc'
_symmetry_space_group_name_H-M 'P 1 21/c 1'
_atom_sites_solution_hydrogens geom
_atom_sites_solution_primary direct
_atom_sites_solution_secondary difmap
_audit_creation_date 2014-10-23
_audit_creation_method
;
Olex2 1.2
(compiled 2014.03.20 svn.r2914 for OlexSys, GUI svn.r4816)
;
_audit_update_record
;
2015-10-02 deposited with the CCDC.    2019-05-07 downloaded from the CCDC.
;
_cell_angle_alpha 90.00
_cell_angle_beta 103.817(9)
_cell_angle_gamma 90.00
_cell_formula_units_Z 4
_cell_length_a 15.3819(15)
_cell_length_b 6.8739(5)
_cell_length_c 20.2230(18)
_cell_measurement_reflns_used 1697
_cell_measurement_temperature 293(2)
_cell_measurement_theta_max 29.4637
_cell_measurement_theta_min 3.0788
_cell_volume 2076.4(3)
_computing_cell_refinement
;
CrysAlisPro, Agilent Technologies,
Version 1.171.35.11 (release 16-05-2011 CrysAlis171 .NET)
(compiled May 16 2011,17:55:39)
;
_computing_data_collection
;
CrysAlisPro, Agilent Technologies,
Version 1.171.35.11 (release 16-05-2011 CrysAlis171 .NET)
(compiled May 16 2011,17:55:39)
;
_computing_data_reduction
;
CrysAlisPro, Agilent Technologies,
Version 1.171.35.11 (release 16-05-2011 CrysAlis171 .NET)
(compiled May 16 2011,17:55:39)
;
_computing_molecular_graphics 'Olex2 (Dolomanov et al., 2009)'
_computing_publication_material 'Olex2 (Dolomanov et al., 2009)'
_computing_structure_refinement 'ShelXL (Sheldrick, 2008)'
_computing_structure_solution 'ShelXS (Sheldrick, 2008)'
_diffrn_ambient_temperature 293.15
_diffrn_detector_area_resol_mean 10.3592
_diffrn_measured_fraction_theta_full 0.997
_diffrn_measured_fraction_theta_max 0.997
_diffrn_measurement_device_type 'Xcalibur, Atlas, Gemini ultra'
_diffrn_measurement_method '\w scans'
_diffrn_orient_matrix_UB_11 -0.0362899000
_diffrn_orient_matrix_UB_12 -0.0089901000
_diffrn_orient_matrix_UB_13 0.0158217000
_diffrn_orient_matrix_UB_21 -0.0037930000
_diffrn_orient_matrix_UB_22 0.1027553000
_diffrn_orient_matrix_UB_23 0.0007244000
_diffrn_orient_matrix_UB_31 -0.0304156000
_diffrn_orient_matrix_UB_32 -0.0020502000
_diffrn_orient_matrix_UB_33 -0.0324598000
_diffrn_radiation_monochromator graphite
_diffrn_radiation_type MoK\a
_diffrn_radiation_wavelength 0.71073
_diffrn_reflns_av_R_equivalents 0.0332
_diffrn_reflns_av_unetI/netI 0.0455
_diffrn_reflns_limit_h_max 18
_diffrn_reflns_limit_h_min -12
_diffrn_reflns_limit_k_max 7
_diffrn_reflns_limit_k_min -8
_diffrn_reflns_limit_l_max 22
_diffrn_reflns_limit_l_min -24
_diffrn_reflns_number 7862
_diffrn_reflns_theta_full 25.35
_diffrn_reflns_theta_max 25.35
_diffrn_reflns_theta_min 3.14
_diffrn_source 'Enhance (Mo) X-ray Source'
_exptl_absorpt_coefficient_mu 0.100
_exptl_absorpt_correction_T_max 1.00000
_exptl_absorpt_correction_T_min 0.78291
_exptl_absorpt_correction_type multi-scan
_exptl_absorpt_process_details
;
CrysAlisPro, Agilent Technologies,
Version 1.171.35.11 (release 16-05-2011 CrysAlis171 .NET)
(compiled May 16 2011,17:55:39)
Empirical absorption correction using spherical harmonics,
 implemented in SCALE3 ABSPACK scaling algorithm.
;
_exptl_crystal_colour yellow
_exptl_crystal_density_diffrn 1.284
_exptl_crystal_density_method 'not measured'
_exptl_crystal_description block
_exptl_crystal_F_000 856
_exptl_crystal_recrystallization_method 'Re-crystallisation from solvent: Dichloromethane/Ethanol'
_exptl_crystal_size_max 0.48
_exptl_crystal_size_mid 0.33
_exptl_crystal_size_min 0.26
_refine_diff_density_max 0.229
_refine_diff_density_min -0.207
_refine_diff_density_rms 0.042
_refine_ls_extinction_method none
_refine_ls_goodness_of_fit_ref 1.028
_refine_ls_hydrogen_treatment mixed
_refine_ls_matrix_type full
_refine_ls_number_parameters 297
_refine_ls_number_reflns 3795
_refine_ls_number_restraints 13
_refine_ls_restrained_S_all 1.028
_refine_ls_R_factor_all 0.0854
_refine_ls_R_factor_gt 0.0537
_refine_ls_shift/su_max 0.003
_refine_ls_shift/su_mean 0.000
_refine_ls_structure_factor_coef Fsqd
_refine_ls_weighting_details 'calc w=1/[\s^2^(Fo^2^)+(0.0683P)^2^+0.1885P] where P=(Fo^2^+2Fc^2^)/3'
_refine_ls_weighting_scheme calc
_refine_ls_wR_factor_gt 0.1283
_refine_ls_wR_factor_ref 0.1525
_reflns_number_gt 2507
_reflns_number_total 3795
_reflns_threshold_expression >2sigma(I)
_cod_data_source_file c9nj00343f2.cif
_cod_data_source_block 141023_c1_btp
_cod_depositor_comments 'Adding full bibliography for 7058380--7058383.cif.'
_cod_database_code 7058382
_chemical_oxdiff_formula 'c10 h10 n2'
_reflns_odcompleteness_completeness 99.50
_reflns_odcompleteness_iscentric 1
_reflns_odcompleteness_theta 26.32
_olex2_refinement_description
;
1. Fixed Uiso
 At 1.2 times of:
  All C(H) groups
 At 1.5 times of:
  All C(H,H,H) groups, All O(H) groups, All O(H,H) groups
2. Restrained distances
 O1-H1B
 0.86 with sigma of 0.02
 H1A-O1
 0.86 with sigma of 0.02
 H2A-O2
 0.86 with sigma of 0.02
 O3-H3B
 0.86 with sigma of 0.02
 O2-H2B
 0.86 with sigma of 0.02
 H3A-O3
 0.86 with sigma of 0.02
 O4-H4B
 0.86 with sigma of 0.02
 O4-H4A
 0.86 with sigma of 0.02
 H5B-O5
 0.86 with sigma of 0.02
 O5-H5A
 0.86 with sigma of 0.02
 O6-H6A
 0.86 with sigma of 0.02
 H6B-O6
 0.86 with sigma of 0.02
 H4B-O4
 0.86 with sigma of 0.02
3.a Free rotating group:
 O1(H1A), O5(H5A), O2(H2A,H2B), O3(H3A)
3.b Aromatic/amide H refined with riding coordinates:
 C5(H5), C6(H6), C7(H7)
3.c Idealised Me refined as rotating group:
 C12(H12A,H12B,H12C), C13(H13A,H13B,H13C), C14(H14A,H14B,H14C), C15(H15A,H15B,
 H15C)
;

loop_
_space_group_symop_id
_space_group_symop_operation_xyz
1 'x, y, z'
2 '-x, y+1/2, -z+1/2'
3 '-x, -y, -z'
4 'x, -y-1/2, z-1/2'

loop_
_atom_site_label
_atom_site_type_symbol
_atom_site_fract_x
_atom_site_fract_y
_atom_site_fract_z
_atom_site_U_iso_or_equiv
_atom_site_adp_type
_atom_site_occupancy
_atom_site_calc_flag
_atom_site_refinement_flags_posn
N1 N 0.61843(12) 0.0410(2) 0.24094(8) 0.0429(4) Uani 1 d .
N2 N 0.64579(13) 0.1021(3) 0.35960(8) 0.0508(5) Uani 1 d .
N3 N 0.73457(14) 0.1116(3) 0.36404(9) 0.0561(5) Uani 1 d .
N4 N 0.43767(12) 0.0721(2) 0.23697(7) 0.0381(4) Uani 1 d .
N5 N 0.32011(12) 0.1385(2) 0.11352(8) 0.0444(4) Uani 1 d .
N6 N 0.14064(14) 0.1118(3) 0.10702(10) 0.0624(6) Uani 1 d .
N7 N 0.20099(13) 0.0789(3) 0.16634(9) 0.0560(5) Uani 1 d .
C1 C 0.76549(16) 0.0867(3) 0.30904(12) 0.0512(6) Uani 1 d .
C2 C 0.70553(15) 0.0524(3) 0.24536(11) 0.0459(5) Uani 1 d .
C3 C 0.59163(15) 0.0658(3) 0.29932(10) 0.0398(5) Uani 1 d .
C4 C 0.49518(14) 0.0522(3) 0.29779(9) 0.0384(5) Uani 1 d .
C5 C 0.46738(16) 0.0208(3) 0.35749(10) 0.0477(5) Uani 1 d .
H5 H 0.5091 0.0075 0.3989 0.057 Uiso 1 calc R
C6 C 0.37759(16) 0.0099(3) 0.35419(10) 0.0512(6) Uani 1 d .
H6 H 0.3575 -0.0123 0.3934 0.061 Uiso 1 calc R
C7 C 0.31722(15) 0.0320(3) 0.29245(10) 0.0462(5) Uani 1 d .
H7 H 0.2559 0.0259 0.2892 0.055 Uiso 1 calc R
C8 C 0.35006(14) 0.0635(3) 0.23515(9) 0.0382(5) Uani 1 d .
C9 C 0.28686(15) 0.0945(3) 0.16757(10) 0.0405(5) Uani 1 d .
C10 C 0.26090(17) 0.1741(3) 0.05545(10) 0.0491(6) Uani 1 d .
C11 C 0.16858(17) 0.1601(3) 0.05270(11) 0.0573(6) Uani 1 d .
C12 C 0.73749(18) 0.0263(4) 0.18196(12) 0.0640(7) Uani 1 d .
H12A H 0.6871 0.0068 0.1441 0.096 Uiso 1 calc GR
H12B H 0.7763 -0.0848 0.1868 0.096 Uiso 1 calc GR
H12C H 0.7697 0.1403 0.1741 0.096 Uiso 1 calc GR
C13 C 0.86437(18) 0.0986(4) 0.31758(15) 0.0741(8) Uani 1 d .
H13A H 0.8781 0.2031 0.2903 0.111 Uiso 1 calc GR
H13B H 0.8859 -0.0217 0.3034 0.111 Uiso 1 calc GR
H13C H 0.8927 0.1220 0.3646 0.111 Uiso 1 calc GR
C14 C 0.2956(2) 0.2288(4) -0.00475(11) 0.0688(7) Uani 1 d .
H14A H 0.3589 0.2058 0.0051 0.103 Uiso 1 calc GR
H14B H 0.2838 0.3641 -0.0149 0.103 Uiso 1 calc GR
H14C H 0.2663 0.1518 -0.0432 0.103 Uiso 1 calc GR
C15 C 0.0976(2) 0.1988(5) -0.01114(14) 0.0973(10) Uani 1 d .
H15A H 0.1050 0.1106 -0.0462 0.146 Uiso 1 calc GR
H15B H 0.1029 0.3302 -0.0257 0.146 Uiso 1 calc GR
H15C H 0.0396 0.1803 -0.0023 0.146 Uiso 1 calc GR
O1 O 0.49923(13) 0.0312(3) 0.10382(7) 0.0607(5) Uani 1 d D
H1A H 0.5352 0.0206 0.1428 0.091 Uiso 1 d DG
H1B H 0.4510(17) 0.075(5) 0.1118(18) 0.115(13) Uiso 1 d D
O4 O 0.8774(2) 0.3766(4) 0.12324(15) 0.1120(9) Uani 1 d D
H4A H 0.842(2) 0.349(5) 0.0848(12) 0.108(12) Uiso 1 d D
H4B H 0.9174(12) 0.380(3) 0.1002(10) 0.026(6) Uiso 1 d D
O5 O -0.00806(13) 0.0683(3) 0.17259(9) 0.0691(5) Uani 1 d D
H5A H 0.0144 0.1021 0.2135 0.104 Uiso 1 d DG
H5B H 0.0268(19) 0.069(5) 0.1452(14) 0.098(11) Uiso 1 d D
O2 O 0.42725(15) -0.2283(3) -0.00647(8) 0.0775(6) Uani 1 d D
H2A H 0.4491 -0.1670 0.0302 0.116 Uiso 1 d DG
H2B H 0.4458 -0.1771 -0.0389 0.116 Uiso 1 d DG
O3 O 0.24562(19) -0.2650(3) -0.00802(9) 0.0879(7) Uani 1 d D
H3A H 0.2346 -0.2986 0.0296 0.132 Uiso 1 d DG
H3B H 0.3039(14) -0.277(6) -0.0070(18) 0.123(15) Uiso 1 d D
O6 O 0.08137(15) 0.2069(3) 0.30205(11) 0.0759(5) Uani 1 d D
H6A H 0.056(3) 0.312(4) 0.312(2) 0.148(17) Uiso 1 d D
H6B H 0.087(3) 0.107(4) 0.3251(18) 0.140(17) Uiso 1 d D

loop_
_atom_site_aniso_label
_atom_site_aniso_U_11
_atom_site_aniso_U_22
_atom_site_aniso_U_33
_atom_site_aniso_U_23
_atom_site_aniso_U_13
_atom_site_aniso_U_12
N1 0.0487(12) 0.0393(9) 0.0426(10) 0.0009(7) 0.0147(8) 0.0014(8)
N2 0.0513(12) 0.0558(11) 0.0430(10) -0.0004(8) 0.0068(9) -0.0030(9)
N3 0.0507(13) 0.0563(11) 0.0568(11) -0.0005(9) 0.0041(10) -0.0045(10)
N4 0.0467(11) 0.0355(9) 0.0345(9) -0.0008(7) 0.0144(8) 0.0001(8)
N5 0.0533(12) 0.0401(9) 0.0410(9) 0.0011(8) 0.0136(9) 0.0030(8)
N6 0.0524(13) 0.0734(13) 0.0578(12) 0.0035(10) 0.0060(10) -0.0017(11)
N7 0.0495(13) 0.0675(12) 0.0504(11) 0.0043(9) 0.0110(9) -0.0014(10)
C1 0.0501(14) 0.0403(11) 0.0637(15) 0.0022(11) 0.0150(12) -0.0006(11)
C2 0.0497(14) 0.0339(10) 0.0573(13) 0.0036(10) 0.0193(11) 0.0014(10)
C3 0.0493(13) 0.0320(10) 0.0384(11) 0.0023(9) 0.0112(10) 0.0009(9)
C4 0.0503(13) 0.0327(10) 0.0336(10) -0.0009(8) 0.0127(9) 0.0003(9)
C5 0.0583(15) 0.0490(12) 0.0362(11) 0.0022(9) 0.0119(10) -0.0012(11)
C6 0.0615(16) 0.0578(13) 0.0403(12) 0.0035(10) 0.0243(11) -0.0016(12)
C7 0.0489(14) 0.0452(11) 0.0490(12) 0.0019(10) 0.0203(11) 0.0014(10)
C8 0.0467(13) 0.0316(10) 0.0396(11) -0.0001(8) 0.0170(9) -0.0002(9)
C9 0.0470(13) 0.0339(10) 0.0439(11) -0.0018(9) 0.0171(10) 0.0005(9)
C10 0.0637(16) 0.0388(11) 0.0431(12) 0.0002(9) 0.0097(11) 0.0019(11)
C11 0.0595(17) 0.0582(14) 0.0490(13) 0.0026(11) 0.0025(11) -0.0019(13)
C12 0.0633(17) 0.0689(15) 0.0679(15) -0.0012(13) 0.0316(13) 0.0053(13)
C13 0.0505(16) 0.0775(17) 0.093(2) -0.0051(15) 0.0137(14) -0.0033(14)
C14 0.084(2) 0.0779(17) 0.0447(13) 0.0114(12) 0.0162(13) 0.0091(15)
C15 0.078(2) 0.129(3) 0.0694(17) 0.0250(18) -0.0142(15) -0.012(2)
O1 0.0609(12) 0.0845(12) 0.0392(8) -0.0071(8) 0.0169(8) -0.0004(10)
O4 0.118(2) 0.0937(17) 0.099(2) -0.0092(15) -0.0221(19) -0.0042(16)
O5 0.0615(12) 0.0801(12) 0.0655(11) -0.0018(10) 0.0150(10) -0.0028(10)
O2 0.1024(16) 0.0828(13) 0.0487(10) -0.0087(9) 0.0211(10) -0.0157(11)
O3 0.099(2) 0.0943(15) 0.0582(11) 0.0048(10) -0.0048(12) -0.0047(14)
O6 0.0756(14) 0.0671(13) 0.0852(13) 0.0003(12) 0.0197(11) -0.0036(11)

loop_
_atom_type_symbol
_atom_type_description
_atom_type_scat_dispersion_real
_atom_type_scat_dispersion_imag
_atom_type_scat_source
C C 0.0033 0.0016 'International Tables Vol C Tables 4.2.6.8 and 6.1.1.4'
H H 0.0000 0.0000 'International Tables Vol C Tables 4.2.6.8 and 6.1.1.4'
N N 0.0061 0.0033 'International Tables Vol C Tables 4.2.6.8 and 6.1.1.4'
O O 0.0106 0.0060 'International Tables Vol C Tables 4.2.6.8 and 6.1.1.4'

loop_
_geom_angle_atom_site_label_1
_geom_angle_atom_site_label_2
_geom_angle_atom_site_label_3
_geom_angle
C2 N1 C3 116.66(18)
C3 N2 N3 118.32(18)
C1 N3 N2 120.00(19)
C4 N4 C8 117.37(16)
C10 N5 C9 116.52(19)
C11 N6 N7 119.5(2)
C9 N7 N6 118.44(18)
N3 C1 C2 120.1(2)
N3 C1 C13 117.2(2)
C2 C1 C13 122.7(2)
N1 C2 C1 120.07(19)
N1 C2 C12 118.1(2)
C1 C2 C12 121.8(2)
N1 C3 C4 119.18(18)
N2 C3 N1 124.9(2)
N2 C3 C4 115.97(17)
N4 C4 C3 116.86(16)
N4 C4 C5 122.7(2)
C5 C4 C3 120.42(18)
C4 C5 H5 120.6
C6 C5 C4 118.8(2)
C6 C5 H5 120.6
C5 C6 H6 120.2
C5 C6 C7 119.54(19)
C7 C6 H6 120.2
C6 C7 H7 120.8
C6 C7 C8 118.3(2)
C8 C7 H7 120.8
N4 C8 C7 123.24(19)
N4 C8 C9 116.73(16)
C7 C8 C9 120.01(19)
N5 C9 C8 119.01(19)
N7 C9 N5 125.1(2)
N7 C9 C8 115.86(17)
N5 C10 C11 119.62(19)
N5 C10 C14 117.8(2)
C11 C10 C14 122.6(2)
N6 C11 C10 120.8(2)
N6 C11 C15 116.6(2)
C10 C11 C15 122.7(2)
C2 C12 H12A 109.5
C2 C12 H12B 109.5
C2 C12 H12C 109.5
H12A C12 H12B 109.5
H12A C12 H12C 109.5
H12B C12 H12C 109.5
C1 C13 H13A 109.5
C1 C13 H13B 109.5
C1 C13 H13C 109.5
H13A C13 H13B 109.5
H13A C13 H13C 109.5
H13B C13 H13C 109.5
C10 C14 H14A 109.5
C10 C14 H14B 109.5
C10 C14 H14C 109.5
H14A C14 H14B 109.5
H14A C14 H14C 109.5
H14B C14 H14C 109.5
C11 C15 H15A 109.5
C11 C15 H15B 109.5
C11 C15 H15C 109.5
H15A C15 H15B 109.5
H15A C15 H15C 109.5
H15B C15 H15C 109.5
H1A O1 H1B 105.0
H4A O4 H4B 84(3)
H5A O5 H5B 117.1
H2A O2 H2B 109.4
H3A O3 H3B 111.5
H6A O6 H6B 123(4)

loop_
_geom_bond_atom_site_label_1
_geom_bond_atom_site_label_2
_geom_bond_distance
N1 C2 1.324(3)
N1 C3 1.351(2)
N2 N3 1.349(3)
N2 C3 1.326(3)
N3 C1 1.321(3)
N4 C4 1.340(3)
N4 C8 1.341(3)
N5 C9 1.347(2)
N5 C10 1.326(3)
N6 N7 1.349(3)
N6 C11 1.314(3)
N7 C9 1.319(3)
C1 C2 1.413(3)
C1 C13 1.492(3)
C2 C12 1.490(3)
C3 C4 1.479(3)
C4 C5 1.391(3)
C5 H5 0.9300
C5 C6 1.369(3)
C6 H6 0.9300
C6 C7 1.375(3)
C7 H7 0.9300
C7 C8 1.387(3)
C8 C9 1.491(3)
C10 C11 1.411(3)
C10 C14 1.489(3)
C11 C15 1.502(4)
C12 H12A 0.9600
C12 H12B 0.9600
C12 H12C 0.9600
C13 H13A 0.9600
C13 H13B 0.9600
C13 H13C 0.9600
C14 H14A 0.9600
C14 H14B 0.9600
C14 H14C 0.9600
C15 H15A 0.9600
C15 H15B 0.9600
C15 H15C 0.9600
O1 H1A 0.8506
O1 H1B 0.851(18)
O4 H4A 0.856(18)
O4 H4B 0.855(11)
O5 H5A 0.8497
O5 H5B 0.858(18)
O2 H2A 0.8498
O2 H2B 0.8502
O3 H3A 0.8501
O3 H3B 0.896(18)
O6 H6A 0.864(19)
O6 H6B 0.823(19)

loop_
_geom_torsion_atom_site_label_1
_geom_torsion_atom_site_label_2
_geom_torsion_atom_site_label_3
_geom_torsion_atom_site_label_4
_geom_torsion
N1 C3 C4 N4 -18.8(2)
N1 C3 C4 C5 161.40(18)
N2 N3 C1 C2 0.8(3)
N2 N3 C1 C13 -179.84(19)
N2 C3 C4 N4 161.27(17)
N2 C3 C4 C5 -18.5(3)
N3 N2 C3 N1 -1.4(3)
N3 N2 C3 C4 178.57(16)
N3 C1 C2 N1 -1.4(3)
N3 C1 C2 C12 179.1(2)
N4 C4 C5 C6 -0.1(3)
N4 C8 C9 N5 -3.3(3)
N4 C8 C9 N7 177.75(17)
N5 C10 C11 N6 -0.1(3)
N5 C10 C11 C15 179.8(2)
N6 N7 C9 N5 -1.0(3)
N6 N7 C9 C8 177.82(18)
N7 N6 C11 C10 1.2(3)
N7 N6 C11 C15 -178.7(2)
C2 N1 C3 N2 0.7(3)
C2 N1 C3 C4 -179.24(16)
C3 N1 C2 C1 0.7(3)
C3 N1 C2 C12 -179.83(18)
C3 N2 N3 C1 0.6(3)
C3 C4 C5 C6 179.73(18)
C4 N4 C8 C7 -1.2(3)
C4 N4 C8 C9 177.42(16)
C4 C5 C6 C7 -0.6(3)
C5 C6 C7 C8 0.4(3)
C6 C7 C8 N4 0.5(3)
C6 C7 C8 C9 -178.05(18)
C7 C8 C9 N5 175.35(17)
C7 C8 C9 N7 -3.6(3)
C8 N4 C4 C3 -178.84(16)
C8 N4 C4 C5 1.0(3)
C9 N5 C10 C11 -1.5(3)
C9 N5 C10 C14 178.27(18)
C10 N5 C9 N7 2.1(3)
C10 N5 C9 C8 -176.71(17)
C11 N6 N7 C9 -0.7(3)
C13 C1 C2 N1 179.2(2)
C13 C1 C2 C12 -0.2(3)
C14 C10 C11 N6 -179.8(2)
C14 C10 C11 C15 0.1(4)
